data_4310910
loop_
_publ_author_name
'Christopher M. Kepert'
'Glen B. Deacon'
'Norma Sahely'
'Leone Spiccia'
'Gary D. Fallon'
'Brian W. Skelton'
'Allan H. White'

_publ_contact_author_address
;
   Department of Chemistry
   University of Western Australia
   Crawley  
   Western Australia 6009
   Australia
;
_publ_contact_author_email bws@crystal.uwa.edu.au
_publ_contact_author_fax (+61)_08_9380_1118
_publ_contact_author_name 'Skelton, B. W.'
_publ_contact_author_phone (+61)_08-9380_3481
_publ_section_title
;
 Synthesis of Heteroleptic Bis(diimine)carbonylchlororuthenium(II)
 Complexes from Photodecarbonylated Precursors
;
_journal_name_full 'Inorganic Chemistry'
_journal_page_first 2818
_journal_page_last 2827
_journal_paper_doi 10.1021/ic0351895
_journal_volume 43
_journal_year 2004
_chemical_formula_sum 'C21 H17 Cl2 N5 O5 Ru'
_chemical_formula_weight 591.37
_space_group_IT_number 19
_symmetry_cell_setting orthorhombic
_symmetry_space_group_name_Hall 'P 2ac 2ab'
_symmetry_space_group_name_H-M 'P 21 21 21'
_cell_angle_alpha 90.00000
_cell_angle_beta 90.00000
_cell_angle_gamma 90.00000
_cell_formula_units_Z 4
_cell_length_a 17.082(5)
_cell_length_b 13.275(2)
_cell_length_c 10.479(2)
_cell_measurement_reflns_used 8
_cell_measurement_temperature 293
_cell_measurement_theta_max 14.4
_cell_measurement_theta_min 14.4
_cell_volume 2376.3(9)
_computing_cell_refinement 'Enraf Nonius software'
_computing_data_collection 'Enraf Nonius software'
_computing_data_reduction xtal
_computing_molecular_graphics xtal
_computing_publication_material 'xtal BONDLA CIFIO'
_computing_structure_refinement xtal
_computing_structure_solution xtal
_diffrn_ambient_temperature 293
_diffrn_measurement_device_type
;
 CAD4 diffractometer
;
_diffrn_measurement_method '2\q-\w scans'
_diffrn_radiation_detector 'scintillation counter'
_diffrn_radiation_monochromator graphite
_diffrn_radiation_source 'rotating anode'
_diffrn_radiation_type 'Mo K\a'
_diffrn_radiation_wavelength .71073
_diffrn_reflns_av_R_equivalents .12
_diffrn_reflns_av_sigmaI/netI .077
_diffrn_reflns_limit_h_max 20
_diffrn_reflns_limit_h_min -20
_diffrn_reflns_limit_k_max 15
_diffrn_reflns_limit_k_min -15
_diffrn_reflns_limit_l_max 0
_diffrn_reflns_limit_l_min -12
_diffrn_reflns_number 8547
_diffrn_reflns_reduction_process perpendicular_monochr_Lp
_diffrn_reflns_theta_max 25.0
_diffrn_reflns_theta_min 1.94
_diffrn_standards_decay_% 0
_diffrn_standards_interval_time 60
_diffrn_standards_number 8
_exptl_absorpt_coefficient_mu .927
_exptl_absorpt_correction_T_max .862
_exptl_absorpt_correction_T_min .819
_exptl_absorpt_correction_type gaussian
_exptl_absorpt_process_details
;
 XTAl absorb              
;
_exptl_crystal_density_diffrn 1.653
_exptl_crystal_description prism
_exptl_crystal_F_000 1184
_exptl_crystal_size_max .32
_exptl_crystal_size_mid .26
_exptl_crystal_size_min .17
_refine_diff_density_max 1.092
_refine_diff_density_min -.925
_refine_ls_goodness_of_fit_all 1.13
_refine_ls_goodness_of_fit_ref 1.202
_refine_ls_hydrogen_treatment noref
_refine_ls_matrix_type full
_refine_ls_number_constraints 0
_refine_ls_number_parameters 308
_refine_ls_number_reflns 1619
_refine_ls_number_restraints 0
_refine_ls_R_factor_all .089
_refine_ls_R_factor_gt .052
_refine_ls_shift/su_max .093
_refine_ls_shift/su_mean .005
_refine_ls_structure_factor_coef F
_refine_ls_weighting_scheme calc
_refine_ls_wR_factor_all .071
_refine_ls_wR_factor_ref .060
_reflns_d_resolution_high .842
_reflns_d_resolution_low 10.482
_reflns_limit_h_max 20
_reflns_limit_h_min 0
_reflns_limit_k_max 15
_reflns_limit_k_min 0
_reflns_limit_l_max 12
_reflns_limit_l_min 0
_reflns_number_gt 1622
_reflns_number_observed 1622
_reflns_number_total 2384
_reflns_threshold_expression 'I    > 2.00 sig(I   )'
_cod_data_source_file ic0351895si20040210_044127_6.cif
_cod_data_source_block ck452
_cod_original_sg_symbol_Hall p_2ac_2ab
_cod_original_formula_sum 'C21 H17 Cl2 N5 O5 Ru1'
_cod_database_code 4310910

loop_
_symmetry_equiv_pos_as_xyz
+x,+y,+z
1/2-x,-y,1/2+z
1/2+x,1/2-y,-z
-x,1/2+y,1/2-z

loop_
_atom_site_label
_atom_site_fract_x
_atom_site_fract_y
_atom_site_fract_z
_atom_site_U_iso_or_equiv
_atom_site_adp_type
_atom_site_calc_flag
_atom_site_calc_attached_atom
_atom_site_occupancy
_atom_site_disorder_assembly
_atom_site_disorder_group
Ru .63142(5) .51522(6) .24786(13) .0445(5) Uani ? ? 1.00000 ? ?
Cl1 .6335(3) .4003(3) .4244(4) .066(2) Uani ? ? 1.00000 ? ?
C0 .6406(10) .4063(12) .1337(14) .056(9) Uani ? ? 1.00000 ? ?
O0 .6442(10) .3395(10) .0751(12) .110(10) Uani ? ? 1.00000 ? ?
N11 .5117(5) .5198(8) .2260(10) .052(6) Uani ? ? 1.00000 ? ?
C12 .4843(7) .5922(12) .1525(13) .059(9) Uani ? ? 1.00000 ? ?
C13 .4037(9) .6155(15) .1464(19) .098(13) Uani ? ? 1.00000 ? ?
C14 .3528(8) .5524(17) .212(2) .124(17) Uani ? ? 1.00000 ? ?
C15 .3813(8) .4772(14) .2863(19) .098(14) Uani ? ? 1.00000 ? ?
C16 .4593(9) .4633(14) .2883(18) .090(13) Uani ? ? 1.00000 ? ?
N11' .6172(8) .6233(8) .1055(10) .041(7) Uani ? ? 1.00000 ? ?
C12' .5426(9) .6504(13) .0849(15) .058(10) Uani ? ? 1.00000 ? ?
C13' .5301(10) .7310(15) .0013(16) .058(10) Uani ? ? 1.00000 ? ?
C14' .5880(14) .7783(14) -.0606(16) .077(13) Uani ? ? 1.00000 ? ?
C15' .6620(11) .7495(15) -.0366(18) .079(12) Uani ? ? 1.00000 ? ?
C16' .6735(9) .6688(12) .0462(15) .062(10) Uani ? ? 1.00000 ? ?
N21 .6228(9) .6387(10) .3803(10) .055(8) Uani ? ? 1.00000 ? ?
C22 .6741(9) .7141(11) .3848(15) .063(10) Uani ? ? 1.00000 ? ?
C23 .6596(12) .8008(14) .460(2) .097(15) Uani ? ? 1.00000 ? ?
C24 .5917(15) .8070(18) .528(2) .108(18) Uani ? ? 1.00000 ? ?
C25 .5388(19) .731(2) .526(2) .12(2) Uani ? ? 1.00000 ? ?
C26 .5563(11) .6459(14) .4544(17) .072(12) Uani ? ? 1.00000 ? ?
N2 .7409(6) .7030(8) .3156(12) .067(8) Uani ? ? 1.00000 ? ?
N21' .7522(5) .5314(7) .2694(11) .044(6) Uani ? ? 1.00000 ? ?
C22' .7865(7) .6201(11) .2889(11) .051(8) Uani ? ? 1.00000 ? ?
C23' .8673(8) .6356(13) .2808(13) .071(10) Uani ? ? 1.00000 ? ?
C24' .9137(7) .5503(15) .262(2) .087(11) Uani ? ? 1.00000 ? ?
C25' .8818(8) .4595(10) .249(2) .076(9) Uani ? ? 1.00000 ? ?
C26' .8005(7) .4527(10) .2552(19) .062(8) Uani ? ? 1.00000 ? ?
Cl2 .8628(2) .9360(3) .2489(8) .092(3) Uani ? ? 1.00000 ? ?
O1 .8581(10) 1.0372(10) .249(2) .184(15) Uani ? ? 1.00000 ? ?
O2 .8077(11) .8931(16) .1610(18) .175(17) Uani ? ? 1.00000 ? ?
O3 .8394(17) .901(2) .3588(18) .25(3) Uani ? ? 1.00000 ? ?
O4 .9295(8) .9102(16) .200(2) .23(2) Uani ? ? 1.00000 ? ?
H13 .38561 .66959 .08955 .11400 Uiso ? ? 1.00000 ? ?
H14 .29685 .56139 .19896 .14000 Uiso ? ? 1.00000 ? ?
H15 .34683 .43606 .34007 .11700 Uiso ? ? 1.00000 ? ?
H16 .48048 .40629 .33663 .12700 Uiso ? ? 1.00000 ? ?
H13' .47476 .75424 -.00629 .07500 Uiso ? ? 1.00000 ? ?
H14' .57730 .82964 -.12513 .09000 Uiso ? ? 1.00000 ? ?
H15' .70333 .78664 -.07447 .10100 Uiso ? ? 1.00000 ? ?
H16' .72800 .64737 .06355 .07400 Uiso ? ? 1.00000 ? ?
H23 .69930 .85497 .46236 .14600 Uiso ? ? 1.00000 ? ?
H24 .57961 .87001 .57669 .13900 Uiso ? ? 1.00000 ? ?
H25 .49347 .73533 .57762 .12600 Uiso ? ? 1.00000 ? ?
H26 .52270 .58291 .46103 .09500 Uiso ? ? 1.00000 ? ?
H2 .75991 .76535 .27683 .08200 Uiso ? ? 1.00000 ? ?
H23' .88988 .70191 .28778 .08900 Uiso ? ? 1.00000 ? ?
H24' .96964 .55589 .26248 .10300 Uiso ? ? 1.00000 ? ?
H25' .91495 .40104 .22881 .09000 Uiso ? ? 1.00000 ? ?
H26' .77732 .38607 .25877 .07500 Uiso ? ? 1.00000 ? ?

loop_
_atom_site_aniso_label
_atom_site_aniso_U_11
_atom_site_aniso_U_22
_atom_site_aniso_U_33
_atom_site_aniso_U_12
_atom_site_aniso_U_13
_atom_site_aniso_U_23
Ru .0419(5) .0398(5) .0519(5) .0001(5) -.0061(8) .0011(8)
Cl1 .064(2) .059(2) .075(2) -.010(3) -.005(3) .019(2)
C0 .052(9) .048(8) .068(9) -.004(8) -.011(9) -.007(7)
O0 .164(14) .066(8) .100(9) -.003(10) -.033(10) -.031(7)
N11 .042(5) .048(6) .065(9) -.009(5) -.021(5) .006(6)
C12 .038(7) .073(11) .067(9) .003(7) -.009(6) .009(8)
C13 .042(8) .097(14) .154(17) .007(10) -.010(10) .048(13)
C14 .039(9) .119(16) .22(3) .002(10) -.012(12) .052(18)
C15 .044(9) .099(13) .151(19) -.023(9) -.008(9) .040(13)
C16 .058(9) .082(12) .131(18) -.000(9) -.009(9) .046(11)
N11' .040(8) .031(6) .053(7) .001(6) -.009(6) -.004(5)
C12' .046(9) .063(10) .064(10) .024(8) -.003(7) .010(8)
C13' .052(8) .061(12) .061(9) .023(9) -.012(8) .017(8)
C14' .136(18) .048(11) .048(9) .002(12) .019(11) .017(8)
C15' .087(13) .064(12) .087(13) -.008(11) -.010(11) .012(10)
C16' .066(10) .050(9) .070(10) .005(8) -.004(9) .006(8)
N21 .046(8) .081(10) .038(6) -.003(8) .000(7) .004(5)
C22 .048(8) .052(10) .087(11) -.020(8) -.006(8) -.000(8)
C23 .122(17) .052(11) .119(16) -.005(11) -.003(14) -.020(11)
C24 .123(19) .086(17) .115(18) .054(15) .054(15) .002(14)
C25 .19(3) .09(2) .080(15) .011(19) .045(17) -.034(14)
C26 .071(12) .061(11) .082(12) -.015(10) .007(10) .005(9)
N2 .053(7) .045(7) .104(9) -.020(6) .005(7) .000(6)
N21' .043(5) .038(5) .050(7) .004(4) -.002(6) .002(5)
C22' .035(6) .060(9) .057(10) -.002(6) .012(5) .001(6)
C23' .048(7) .088(11) .077(12) -.007(9) .002(9) -.002(7)
C24' .045(7) .131(15) .086(12) .008(9) -.007(11) -.019(15)
C25' .079(10) .064(9) .085(9) .025(8) .021(15) -.011(12)
C26' .044(6) .072(9) .069(8) .007(6) .016(10) .022(12)
Cl2 .061(2) .066(2) .148(4) -.008(2) .012(6) .005(4)
O1 .23(2) .076(9) .248(18) -.019(11) .09(3) -.024(16)
O2 .132(13) .153(17) .24(2) -.065(13) -.053(13) .011(15)
O3 .39(4) .22(3) .147(17) -.11(3) .04(2) .039(17)
O4 .068(8) .22(2) .40(3) -.011(10) .039(14) -.18(2)

loop_
_atom_type_symbol
_atom_type_description
_atom_type_oxidation_number
_atom_type_number_in_cell
_atom_type_scat_dispersion_real
_atom_type_scat_dispersion_imag
_atom_type_scat_source
C ? 0 84 .002 .002 'Int Tables Vol IV Tables 2.2B and 2.3.1'
H ? 0 68 0 0 'Int Tables Vol IV Tables 2.2B and 2.3.1'
Cl ? 0 8 .132 .159 'Int Tables Vol IV Tables 2.2B and 2.3.1'
O ? 0 20 .008 .006 'Int Tables Vol IV Tables 2.2B and 2.3.1'
Ru ? 0 4 -1.42 .836 'Int Tables Vol IV Tables 2.2B and 2.3.1'
N ? 0 20 .004 .003 'Int Tables Vol IV Tables 2.2B and 2.3.1'

loop_
_diffrn_attenuator_code
_diffrn_attenuator_scale
? ?

loop_
_geom_angle_atom_site_label_1
_geom_angle_atom_site_label_2
_geom_angle_atom_site_label_3
_geom_angle_site_symmetry_1
_geom_angle_site_symmetry_2
_geom_angle_site_symmetry_3
_geom_angle
_geom_angle_publ_flag
Cl1 Ru C0 . . . 90.0(5) ?
Cl1 Ru N11 . . . 96.8(3) ?
Cl1 Ru N11' . . . 172.7(4) ?
Cl1 Ru N21 . . . 89.3(3) ?
Cl1 Ru N21' . . . 88.2(3) ?
C0 Ru N11 . . . 92.0(6) ?
C0 Ru N11' . . . 94.8(6) ?
C0 Ru N21 . . . 179.0(6) ?
C0 Ru N21' . . . 93.8(6) ?
N11 Ru N11' . . . 77.5(5) ?
N11 Ru N21 . . . 88.9(5) ?
N11 Ru N21' . . . 172.4(4) ?
N11' Ru N21 . . . 85.9(4) ?
N11' Ru N21' . . . 97.0(5) ?
N21 Ru N21' . . . 85.4(5) ?
Ru C0 O0 . . . 174.9(15) ?
Ru N11 C12 . . . 116.1(8) ?
Ru N11 C16 . . . 126.4(10) ?
C12 N11 C16 . . . 117.1(11) ?
N11 C12 C13 . . . 122.2(13) ?
N11 C12 C12' . . . 115.5(12) ?
C13 C12 C12' . . . 122.2(14) ?
C12 C13 C14 . . . 117.1(16) ?
C12 C13 H13 . . . 119.6 ?
C14 C13 H13 . . . 123.0 ?
C13 C14 C15 . . . 120.2(14) ?
C13 C14 H14 . . . 118 ?
C15 C14 H14 . . . 122 ?
C14 C15 C16 . . . 117.8(16) ?
C14 C15 H15 . . . 121.6 ?
C16 C15 H15 . . . 120.6 ?
N11 C16 C15 . . . 125.3(16) ?
N11 C16 H16 . . . 116.0 ?
C15 C16 H16 . . . 118.7 ?
Ru N11' C12' . . . 114.2(10) ?
Ru N11' C16' . . . 125.3(11) ?
C12' N11' C16' . . . 120.3(13) ?
C12 C12' N11' . . . 115.6(14) ?
C12 C12' C13' . . . 127.6(14) ?
N11' C12' C13' . . . 116.7(14) ?
C12' C13' C14' . . . 123.3(17) ?
C12' C13' H13' . . . 115.5 ?
C14' C13' H13' . . . 121.1 ?
C13' C14' C15' . . . 118.1(17) ?
C13' C14' H14' . . . 122 ?
C15' C14' H14' . . . 120 ?
C14' C15' C16' . . . 117.9(17) ?
C14' C15' H15' . . . 118.3 ?
C16' C15' H15' . . . 123.8 ?
N11' C16' C15' . . . 123.6(15) ?
N11' C16' H16' . . . 118.5 ?
C15' C16' H16' . . . 117.9 ?
Ru N21 C22 . . . 123.4(11) ?
Ru N21 C26 . . . 118.2(11) ?
C22 N21 C26 . . . 118.0(14) ?
N21 C22 C23 . . . 121.2(15) ?
N21 C22 N2 . . . 116.8(13) ?
C23 C22 N2 . . . 122.0(15) ?
C22 C23 C24 . . . 119.2(18) ?
C22 C23 H23 . . . 119.3 ?
C24 C23 H23 . . . 122 ?
C23 C24 C25 . . . 121(2) ?
C23 C24 H24 . . . 120 ?
C25 C24 H24 . . . 120 ?
C24 C25 C26 . . . 118(3) ?
C24 C25 H25 . . . 119 ?
C26 C25 H25 . . . 123 ?
N21 C26 C25 . . . 123(2) ?
N21 C26 H26 . . . 116.5 ?
C25 C26 H26 . . . 121 ?
C22 N2 C22' . . . 132.0(12) ?
C22 N2 H2 . . . 114.2 ?
C22' N2 H2 . . . 113.8 ?
Ru N21' C22' . . . 122.9(8) ?
Ru N21' C26' . . . 121.1(8) ?
C22' N21' C26' . . . 115.8(10) ?
N2 C22' N21' . . . 119.3(10) ?
N2 C22' C23' . . . 117.0(13) ?
N21' C22' C23' . . . 123.7(12) ?
C22' C23' C24' . . . 116.7(14) ?
C22' C23' H23' . . . 121.7 ?
C24' C23' H23' . . . 121.6 ?
C23' C24' C25' . . . 121.2(12) ?
C23' C24' H24' . . . 120.1 ?
C25' C24' H24' . . . 118.6 ?
C24' C25' C26' . . . 117.5(13) ?
C24' C25' H25' . . . 120.1 ?
C26' C25' H25' . . . 122.2 ?
N21' C26' C25' . . . 124.7(12) ?
N21' C26' H26' . . . 117.0 ?
C25' C26' H26' . . . 117.9 ?
O1 Cl2 O2 . . . 110.8(13) ?
O1 Cl2 O3 . . . 109.7(16) ?
O1 Cl2 O4 . . . 108.4(12) ?
O2 Cl2 O3 . . . 103.1(14) ?
O2 Cl2 O4 . . . 102.7(13) ?
O3 Cl2 O4 . . . 121.6(17) ?

loop_
_geom_bond_atom_site_label_1
_geom_bond_atom_site_label_2
_geom_bond_site_symmetry_1
_geom_bond_site_symmetry_2
_geom_bond_distance
_geom_bond_publ_flag
Ru Cl1 . . 2.398(4) ?
Ru C0 . . 1.883(16) ?
Ru N11 . . 2.058(9) ?
Ru N11' . . 2.085(11) ?
Ru N21 . . 2.152(13) ?
Ru N21' . . 2.086(9) ?
C0 O0 . . 1.08(2) ?
N11 C12 . . 1.318(18) ?
N11 C16 . . 1.34(2) ?
C12 C13 . . 1.41(2) ?
C12 C12' . . 1.45(2) ?
C13 C14 . . 1.39(3) ?
C13 H13 . . .98 ?
C14 C15 . . 1.35(3) ?
C14 H14 . . .973 ?
C15 C16 . . 1.35(2) ?
C15 H15 . . .980 ?
C16 H16 . . .980 ?
N11' C12' . . 1.34(2) ?
N11' C16' . . 1.29(2) ?
C12' C13' . . 1.40(3) ?
C13' C14' . . 1.34(3) ?
C13' H13' . . .997 ?
C14' C15' . . 1.34(3) ?
C14' H14' . . .977 ?
C15' C16' . . 1.39(3) ?
C15' H15' . . .949 ?
C16' H16' . . .991 ?
N21 C22 . . 1.33(2) ?
N21 C26 . . 1.38(2) ?
C22 C23 . . 1.41(2) ?
C22 N2 . . 1.36(2) ?
C23 C24 . . 1.37(3) ?
C23 H23 . . .99 ?
C24 C25 . . 1.36(4) ?
C24 H24 . . 1.00 ?
C25 C26 . . 1.39(3) ?
C25 H25 . . .95 ?
C26 H26 . . 1.016 ?
N2 C22' . . 1.377(17) ?
N2 H2 . . .978 ?
N21' C22' . . 1.331(16) ?
N21' C26' . . 1.340(16) ?
C22' C23' . . 1.398(18) ?
C23' C24' . . 1.40(2) ?
C23' H23' . . .964 ?
C24' C25' . . 1.33(2) ?
C24' H24' . . .959 ?
C25' C26' . . 1.393(18) ?
C25' H25' . . .984 ?
C26' H26' . . .970 ?
Cl2 O1 . . 1.346(14) ?
Cl2 O2 . . 1.44(2) ?
Cl2 O3 . . 1.30(2) ?
Cl2 O4 . . 1.293(16) ?

loop_
_geom_hbond_atom_site_label_D
_geom_hbond_atom_site_label_H
_geom_hbond_atom_site_label_A
_geom_hbond_site_symmetry_D
_geom_hbond_site_symmetry_H
_geom_hbond_site_symmetry_A
_geom_hbond_distance_DH
_geom_hbond_distance_HA
_geom_hbond_distance_DA
_geom_hbond_angle_DHA
_geom_hbond_publ_flag
? ? ? ? ? ? ? ? ? ? ?

loop_
_geom_torsion_atom_site_label_1
_geom_torsion_atom_site_label_2
_geom_torsion_atom_site_label_3
_geom_torsion_atom_site_label_4
_geom_torsion_site_symmetry_1
_geom_torsion_site_symmetry_2
_geom_torsion_site_symmetry_3
_geom_torsion_site_symmetry_4
_geom_torsion
_geom_torsion_publ_flag
? ? ? ? ? ? ? ? ? ?
